data_4060825
_journal_name_full Organometallics
_journal_paper_doi 10.1021/om010888f
_journal_year 2002
_chemical_formula_sum 'C26 H29 F5 Zr'
_chemical_formula_weight 527.71
_chemical_name_common Cp*(C5Me4CH2)Zr(C6F5)
_space_group_IT_number 14
_symmetry_cell_setting monoclinic
_symmetry_space_group_name_Hall '-P 2yn'
_symmetry_space_group_name_H-M 'P 1 21/n 1'
_cell_angle_alpha 90.00
_cell_angle_beta 95.011(2)
_cell_angle_gamma 90.00
_cell_formula_units_Z 8
_cell_length_a 13.7421(10)
_cell_length_b 21.8766(17)
_cell_length_c 15.5732(12)
_cell_measurement_temperature 193(2)
_cell_volume 4663.9(6)
_diffrn_ambient_temperature 193(2)
_exptl_crystal_density_diffrn 1.503
_cod_depositor_comments
;
The following automatic conversions were performed:
'_symmetry_cell_setting' value 'Monoclinic' changed to 'monoclinic'
according to '/home/saulius/struct/CIF-dictionaries/cif_core.dic'
dictionary named 'cif_core.dic' version 2.4.1 from 2010-06-29.

Automatic conversion script
Id: cif_fix_enum 1527 2010-12-29 10:47:43Z saulius 
;
_cod_original_sg_symbol_H-M 'P 21/n'
_cod_database_code 4060825

loop_
_symmetry_equiv_pos_as_xyz
'x, y, z'
'-x+1/2, y+1/2, -z+1/2'
'-x, -y, -z'
'x-1/2, -y-1/2, z-1/2'

loop_
_atom_site_label
_atom_site_type_symbol
_atom_site_fract_x
_atom_site_fract_y
_atom_site_fract_z
_atom_site_U_iso_or_equiv
_atom_site_adp_type
_atom_site_occupancy
_atom_site_symmetry_multiplicity
_atom_site_calc_flag
_atom_site_refinement_flags
_atom_site_disorder_assembly
_atom_site_disorder_group
Zr1A Zr 0.71246(4) 0.00084(2) 0.78290(3) 0.02476(18) Uani 1 1 d . . .
F1A F 0.9275(3) 0.06222(17) 0.9037(2) 0.0502(10) Uani 1 1 d . . .
F2A F 0.9659(3) 0.17104(19) 0.9792(2) 0.0592(11) Uani 1 1 d . . .
F3A F 0.8343(3) 0.26383(17) 0.9557(3) 0.0651(12) Uani 1 1 d . . .
F4A F 0.6561(3) 0.24285(18) 0.8697(3) 0.0667(12) Uani 1 1 d . . .
F5A F 0.6130(3) 0.13162(18) 0.8031(3) 0.0562(10) Uani 1 1 d . . .
C1A C 0.7684(4) 0.0914(3) 0.8515(4) 0.0347(14) Uani 1 1 d . . .
C2A C 0.8563(4) 0.1054(3) 0.8962(4) 0.0357(15) Uani 1 1 d . . .
C3A C 0.8781(5) 0.1616(3) 0.9326(4) 0.0407(16) Uani 1 1 d . . .
C4A C 0.8131(5) 0.2077(3) 0.9246(4) 0.0453(17) Uani 1 1 d . . .
C5A C 0.7220(5) 0.1974(3) 0.8798(4) 0.0457(17) Uani 1 1 d . . .
C6A C 0.7031(4) 0.1397(3) 0.8464(4) 0.0377(15) Uani 1 1 d . . .
C7A C 0.5440(4) -0.0159(3) 0.7961(4) 0.0353(14) Uani 1 1 d . . .
H7AA H 0.5071 0.0182 0.8197 0.042 Uiso 1 1 calc R . .
H7AB H 0.5071 -0.0383 0.7486 0.042 Uiso 1 1 calc R . .
C8A C 0.6043(4) -0.0516(3) 0.8568(4) 0.0291(13) Uani 1 1 d . . .
C9A C 0.6639(4) -0.1000(3) 0.8260(4) 0.0323(14) Uani 1 1 d . . .
C10A C 0.7580(4) -0.0974(3) 0.8713(4) 0.0298(13) Uani 1 1 d . . .
C11A C 0.7571(4) -0.0499(3) 0.9339(4) 0.0328(14) Uani 1 1 d . . .
C12A C 0.6648(4) -0.0224(3) 0.9258(4) 0.0325(14) Uani 1 1 d . . .
C13A C 0.6263(4) -0.1498(3) 0.7641(4) 0.0368(15) Uani 1 1 d . . .
H13A H 0.6114 -0.1864 0.7967 0.055 Uiso 1 1 calc R . .
H13B H 0.6762 -0.1595 0.7250 0.055 Uiso 1 1 calc R . .
H13C H 0.5669 -0.1356 0.7306 0.055 Uiso 1 1 calc R . .
C14A C 0.8394(5) -0.1430(3) 0.8668(4) 0.0446(16) Uani 1 1 d . . .
H14A H 0.8339 -0.1747 0.9106 0.067 Uiso 1 1 calc R . .
H14B H 0.9025 -0.1222 0.8773 0.067 Uiso 1 1 calc R . .
H14C H 0.8349 -0.1619 0.8095 0.067 Uiso 1 1 calc R . .
C15A C 0.8380(5) -0.0391(3) 1.0025(4) 0.0469(17) Uani 1 1 d . . .
H15A H 0.8311 -0.0671 1.0506 0.070 Uiso 1 1 calc R . .
H15B H 0.8351 0.0032 1.0229 0.070 Uiso 1 1 calc R . .
H15C H 0.9009 -0.0462 0.9790 0.070 Uiso 1 1 calc R . .
C16A C 0.6290(5) 0.0285(3) 0.9814(4) 0.0468(17) Uani 1 1 d . . .
H16A H 0.6128 0.0116 1.0367 0.070 Uiso 1 1 calc R . .
H16B H 0.5706 0.0473 0.9518 0.070 Uiso 1 1 calc R . .
H16C H 0.6803 0.0594 0.9916 0.070 Uiso 1 1 calc R . .
C17A C 0.7806(4) 0.0604(3) 0.6625(4) 0.0353(15) Uani 1 1 d . . .
C18A C 0.6853(4) 0.0413(3) 0.6310(4) 0.0358(15) Uani 1 1 d . . .
C19A C 0.6870(4) -0.0226(3) 0.6233(4) 0.0336(14) Uani 1 1 d . . .
C20A C 0.7835(4) -0.0439(3) 0.6507(4) 0.0322(14) Uani 1 1 d . . .
C21A C 0.8401(4) 0.0074(3) 0.6775(4) 0.0345(14) Uani 1 1 d . . .
C22A C 0.8162(6) 0.1262(3) 0.6651(4) 0.054(2) Uani 1 1 d . . .
H22A H 0.8386 0.1371 0.6091 0.081 Uiso 1 1 calc R . .
H22B H 0.8703 0.1305 0.7101 0.081 Uiso 1 1 calc R . .
H22C H 0.7626 0.1533 0.6779 0.081 Uiso 1 1 calc R . .
C23A C 0.6001(5) 0.0808(3) 0.6020(4) 0.056(2) Uani 1 1 d . . .
H23A H 0.6030 0.0916 0.5412 0.083 Uiso 1 1 calc R . .
H23B H 0.6021 0.1182 0.6368 0.083 Uiso 1 1 calc R . .
H23C H 0.5393 0.0587 0.6090 0.083 Uiso 1 1 calc R . .
C24A C 0.6058(5) -0.0603(3) 0.5780(4) 0.0482(18) Uani 1 1 d . . .
H24A H 0.6140 -0.0618 0.5162 0.072 Uiso 1 1 calc R . .
H24B H 0.5426 -0.0417 0.5870 0.072 Uiso 1 1 calc R . .
H24C H 0.6082 -0.1019 0.6015 0.072 Uiso 1 1 calc R . .
C25A C 0.8215(5) -0.1072(3) 0.6389(4) 0.0506(18) Uani 1 1 d . . .
H25A H 0.8442 -0.1111 0.5812 0.076 Uiso 1 1 calc R . .
H25B H 0.7693 -0.1369 0.6455 0.076 Uiso 1 1 calc R . .
H25C H 0.8760 -0.1152 0.6823 0.076 Uiso 1 1 calc R . .
C26A C 0.9471(5) 0.0075(4) 0.7025(5) 0.059(2) Uani 1 1 d . . .
H26A H 0.9824 0.0104 0.6507 0.088 Uiso 1 1 calc R . .
H26B H 0.9655 -0.0304 0.7334 0.088 Uiso 1 1 calc R . .
H26C H 0.9639 0.0426 0.7401 0.088 Uiso 1 1 calc R . .
Zr1B Zr 0.22796(4) 0.25372(2) 0.78010(3) 0.02632(18) Uani 1 1 d . . .
F1B F 0.4450(2) 0.32256(16) 0.8974(2) 0.0482(9) Uani 1 1 d . . .
F2B F 0.4731(2) 0.43152(17) 0.9742(2) 0.0494(10) Uani 1 1 d . . .
F3B F 0.3295(3) 0.51742(16) 0.9602(2) 0.0528(10) Uani 1 1 d . . .
F4B F 0.1525(3) 0.48962(17) 0.8771(3) 0.0564(10) Uani 1 1 d . . .
F5B F 0.1208(2) 0.37699(17) 0.8084(2) 0.0474(9) Uani 1 1 d . . .
C1B C 0.2801(4) 0.3449(3) 0.8516(3) 0.0290(13) Uani 1 1 d . . .
C2B C 0.3682(4) 0.3617(3) 0.8933(4) 0.0331(14) Uani 1 1 d . . .
C3B C 0.3862(4) 0.4181(3) 0.9316(4) 0.0349(14) Uani 1 1 d . . .
C4B C 0.3139(4) 0.4616(3) 0.9256(4) 0.0332(14) Uani 1 1 d . . .
C5B C 0.2240(4) 0.4474(3) 0.8838(4) 0.0355(14) Uani 1 1 d . . .
C6B C 0.2108(4) 0.3899(3) 0.8495(4) 0.0327(14) Uani 1 1 d . . .
C7B C 0.0619(4) 0.2247(3) 0.7890(4) 0.0373(15) Uani 1 1 d . . .
H7BA H 0.0179 0.2559 0.8107 0.045 Uiso 1 1 calc R . .
H7BB H 0.0312 0.1996 0.7412 0.045 Uiso 1 1 calc R . .
C8B C 0.1269(4) 0.1941(3) 0.8518(4) 0.0311(14) Uani 1 1 d . . .
C9B C 0.1971(4) 0.1500(3) 0.8242(3) 0.0294(13) Uani 1 1 d . . .
C10B C 0.2868(4) 0.1606(3) 0.8745(4) 0.0327(14) Uani 1 1 d . . .
C11B C 0.2746(4) 0.2072(3) 0.9336(4) 0.0330(14) Uani 1 1 d . . .
C12B C 0.1773(4) 0.2284(3) 0.9211(4) 0.0311(14) Uani 1 1 d . . .
C13B C 0.1710(5) 0.0976(3) 0.7647(4) 0.0499(18) Uani 1 1 d . . .
H13D H 0.1623 0.0606 0.7986 0.075 Uiso 1 1 calc R . .
H13E H 0.2234 0.0911 0.7270 0.075 Uiso 1 1 calc R . .
H13F H 0.1100 0.1069 0.7296 0.075 Uiso 1 1 calc R . .
C14B C 0.3765(5) 0.1208(3) 0.8732(4) 0.0542(19) Uani 1 1 d . . .
H14D H 0.3758 0.0895 0.9182 0.081 Uiso 1 1 calc R . .
H14E H 0.4353 0.1460 0.8837 0.081 Uiso 1 1 calc R . .
H14F H 0.3767 0.1010 0.8167 0.081 Uiso 1 1 calc R . .
C15B C 0.3495(5) 0.2252(3) 1.0049(4) 0.0498(18) Uani 1 1 d . . .
H15D H 0.3463 0.1971 1.0536 0.075 Uiso 1 1 calc R . .
H15E H 0.3364 0.2670 1.0237 0.075 Uiso 1 1 calc R . .
H15F H 0.4147 0.2234 0.9842 0.075 Uiso 1 1 calc R . .
C16B C 0.1318(5) 0.2775(3) 0.9728(4) 0.0433(16) Uani 1 1 d . . .
H16D H 0.1152 0.2605 1.0279 0.065 Uiso 1 1 calc R . .
H16E H 0.0723 0.2928 0.9405 0.065 Uiso 1 1 calc R . .
H16F H 0.1782 0.3112 0.9837 0.065 Uiso 1 1 calc R . .
C17B C 0.2938(4) 0.3149(3) 0.6606(4) 0.0360(15) Uani 1 1 d . . .
C18B C 0.1988(4) 0.2943(3) 0.6289(4) 0.0361(15) Uani 1 1 d . . .
C19B C 0.2031(4) 0.2297(3) 0.6205(4) 0.0343(14) Uani 1 1 d . . .
C20B C 0.3003(4) 0.2114(3) 0.6491(4) 0.0356(15) Uani 1 1 d . . .
C21B C 0.3548(4) 0.2637(3) 0.6745(4) 0.0349(15) Uani 1 1 d . . .
C22B C 0.3262(6) 0.3811(3) 0.6639(4) 0.054(2) Uani 1 1 d . . .
H22D H 0.3485 0.3928 0.6081 0.082 Uiso 1 1 calc R . .
H22E H 0.3799 0.3862 0.7091 0.082 Uiso 1 1 calc R . .
H22F H 0.2713 0.4072 0.6767 0.082 Uiso 1 1 calc R . .
C23B C 0.1112(5) 0.3326(3) 0.6025(4) 0.0497(18) Uani 1 1 d . . .
H23D H 0.1120 0.3442 0.5417 0.075 Uiso 1 1 calc R . .
H23E H 0.1124 0.3696 0.6381 0.075 Uiso 1 1 calc R . .
H23F H 0.0518 0.3092 0.6102 0.075 Uiso 1 1 calc R . .
C24B C 0.1232(5) 0.1916(3) 0.5761(4) 0.0512(18) Uani 1 1 d . . .
H24D H 0.1312 0.1899 0.5143 0.077 Uiso 1 1 calc R . .
H24E H 0.0598 0.2099 0.5851 0.077 Uiso 1 1 calc R . .
H24G H 0.1264 0.1502 0.6001 0.077 Uiso 1 1 calc R . .
C25B C 0.3447(6) 0.1490(3) 0.6347(5) 0.060(2) Uani 1 1 d . . .
H25D H 0.3662 0.1471 0.5764 0.090 Uiso 1 1 calc R . .
H25G H 0.2958 0.1172 0.6414 0.090 Uiso 1 1 calc R . .
H25E H 0.4009 0.1426 0.6770 0.090 Uiso 1 1 calc R . .
C26B C 0.4635(5) 0.2640(4) 0.6998(5) 0.057(2) Uani 1 1 d . . .
H26G H 0.4986 0.2684 0.6480 0.086 Uiso 1 1 calc R . .
H26D H 0.4824 0.2256 0.7289 0.086 Uiso 1 1 calc R . .
H26E H 0.4798 0.2984 0.7389 0.086 Uiso 1 1 calc R . .

loop_
_atom_site_aniso_label
_atom_site_aniso_U_11
_atom_site_aniso_U_22
_atom_site_aniso_U_33
_atom_site_aniso_U_23
_atom_site_aniso_U_13
_atom_site_aniso_U_12
Zr1A 0.0289(3) 0.0231(3) 0.0218(3) -0.0015(2) -0.0006(2) -0.0009(2)
F1A 0.046(2) 0.049(2) 0.055(2) 0.0020(19) 0.0009(18) 0.0011(18)
F2A 0.059(2) 0.074(3) 0.043(2) -0.008(2) -0.0026(19) -0.031(2)
F3A 0.101(3) 0.039(2) 0.056(3) -0.0197(19) 0.011(2) -0.023(2)
F4A 0.083(3) 0.039(2) 0.078(3) -0.008(2) 0.002(2) 0.015(2)
F5A 0.047(2) 0.060(3) 0.060(3) -0.008(2) -0.0085(19) -0.0022(19)
C1A 0.047(4) 0.032(4) 0.027(3) 0.001(3) 0.012(3) -0.003(3)
C2A 0.043(4) 0.037(4) 0.029(3) 0.002(3) 0.007(3) -0.005(3)
C3A 0.042(4) 0.049(4) 0.030(4) -0.007(3) -0.001(3) -0.020(3)
C4A 0.076(5) 0.034(4) 0.028(4) -0.012(3) 0.013(3) -0.023(4)
C5A 0.061(4) 0.033(4) 0.044(4) -0.001(3) 0.007(3) 0.003(3)
C6A 0.043(4) 0.038(4) 0.031(3) -0.002(3) 0.001(3) -0.012(3)
C7A 0.032(3) 0.040(4) 0.034(3) -0.004(3) 0.003(3) 0.000(3)
C8A 0.028(3) 0.030(3) 0.031(3) 0.001(3) 0.010(3) -0.004(2)
C9A 0.041(3) 0.026(3) 0.030(3) 0.004(3) 0.008(3) -0.006(3)
C10A 0.038(3) 0.028(3) 0.024(3) 0.007(2) 0.005(3) -0.004(3)
C11A 0.043(4) 0.032(3) 0.023(3) 0.009(3) -0.001(3) -0.007(3)
C12A 0.040(3) 0.031(3) 0.026(3) -0.001(3) 0.002(3) -0.002(3)
C13A 0.043(4) 0.031(3) 0.037(4) 0.004(3) 0.007(3) -0.002(3)
C14A 0.048(4) 0.046(4) 0.039(4) 0.011(3) -0.002(3) 0.009(3)
C15A 0.058(4) 0.050(4) 0.030(4) 0.010(3) -0.013(3) -0.008(3)
C16A 0.059(4) 0.042(4) 0.041(4) -0.013(3) 0.016(3) -0.010(3)
C17A 0.051(4) 0.035(4) 0.021(3) 0.001(3) 0.007(3) -0.010(3)
C18A 0.044(4) 0.036(4) 0.027(3) 0.000(3) -0.003(3) 0.001(3)
C19A 0.037(3) 0.041(4) 0.023(3) -0.003(3) 0.005(3) -0.006(3)
C20A 0.041(4) 0.036(4) 0.021(3) -0.002(3) 0.008(3) 0.003(3)
C21A 0.033(3) 0.045(4) 0.026(3) -0.014(3) 0.002(3) -0.006(3)
C22A 0.090(6) 0.042(4) 0.033(4) -0.001(3) 0.017(4) -0.024(4)
C23A 0.065(5) 0.065(5) 0.036(4) 0.010(3) -0.003(3) 0.021(4)
C24A 0.049(4) 0.058(5) 0.037(4) -0.004(3) 0.001(3) -0.017(3)
C25A 0.068(5) 0.049(4) 0.039(4) -0.001(3) 0.027(4) 0.009(4)
C26A 0.041(4) 0.095(6) 0.040(4) -0.003(4) 0.008(3) -0.008(4)
Zr1B 0.0325(3) 0.0235(3) 0.0228(3) 0.0006(2) 0.0014(2) -0.0023(2)
F1B 0.039(2) 0.044(2) 0.061(3) 0.0010(18) 0.0036(18) 0.0020(17)
F2B 0.042(2) 0.055(2) 0.049(2) -0.0098(19) -0.0051(17) -0.0179(18)
F3B 0.067(2) 0.036(2) 0.056(2) -0.0188(18) 0.007(2) -0.0139(18)
F4B 0.057(2) 0.039(2) 0.073(3) -0.008(2) 0.003(2) 0.0125(19)
F5B 0.041(2) 0.050(2) 0.049(2) -0.0008(18) -0.0088(17) -0.0064(17)
C1B 0.036(3) 0.030(3) 0.020(3) -0.001(2) -0.003(3) -0.011(3)
C2B 0.039(4) 0.035(4) 0.026(3) 0.007(3) 0.007(3) 0.001(3)
C3B 0.036(3) 0.041(4) 0.027(3) 0.000(3) -0.001(3) -0.014(3)
C4B 0.040(4) 0.027(3) 0.032(3) -0.007(3) 0.005(3) -0.012(3)
C5B 0.040(4) 0.032(4) 0.035(4) 0.000(3) 0.006(3) 0.003(3)
C6B 0.033(3) 0.038(4) 0.026(3) -0.006(3) -0.003(3) -0.007(3)
C7B 0.026(3) 0.053(4) 0.033(4) -0.003(3) 0.005(3) -0.005(3)
C8B 0.027(3) 0.034(3) 0.031(3) 0.006(3) -0.003(3) -0.005(3)
C9B 0.038(3) 0.027(3) 0.024(3) 0.003(2) 0.007(3) -0.006(3)
C10B 0.032(3) 0.028(3) 0.038(4) 0.011(3) 0.005(3) 0.003(3)
C11B 0.040(3) 0.032(3) 0.026(3) 0.005(3) -0.003(3) -0.009(3)
C12B 0.041(4) 0.026(3) 0.028(3) 0.003(3) 0.017(3) -0.007(3)
C13B 0.069(5) 0.035(4) 0.046(4) -0.005(3) 0.007(4) -0.013(3)
C14B 0.058(4) 0.057(5) 0.048(4) 0.020(4) 0.008(3) 0.017(4)
C15B 0.053(4) 0.059(5) 0.036(4) 0.009(3) -0.006(3) -0.017(3)
C16B 0.060(4) 0.036(4) 0.036(4) 0.003(3) 0.022(3) -0.001(3)
C17B 0.052(4) 0.032(4) 0.026(3) 0.000(3) 0.010(3) -0.008(3)
C18B 0.049(4) 0.040(4) 0.020(3) 0.003(3) 0.004(3) -0.004(3)
C19B 0.046(4) 0.033(4) 0.024(3) -0.001(3) 0.005(3) -0.005(3)
C20B 0.051(4) 0.027(3) 0.029(3) 0.003(3) 0.003(3) 0.009(3)
C21B 0.033(3) 0.047(4) 0.023(3) 0.004(3) -0.002(3) -0.002(3)
C22B 0.088(5) 0.038(4) 0.040(4) 0.001(3) 0.027(4) -0.023(4)
C23B 0.053(4) 0.056(5) 0.039(4) 0.014(3) -0.002(3) 0.017(3)
C24B 0.058(4) 0.059(5) 0.036(4) -0.004(3) 0.000(3) -0.016(4)
C25B 0.087(6) 0.042(4) 0.056(5) 0.001(4) 0.030(4) 0.015(4)
C26B 0.044(4) 0.079(6) 0.050(5) 0.000(4) 0.012(3) -0.006(4)

loop_
_geom_bond_atom_site_label_1
_geom_bond_atom_site_label_2
_geom_bond_distance
_geom_bond_site_symmetry_2
_geom_bond_publ_flag
Zr1A C8A 2.269(5) . ?
Zr1A C1A 2.347(6) . ?
Zr1A C7A 2.371(6) . ?
Zr1A C9A 2.417(6) . ?
Zr1A C12A 2.428(6) . ?
Zr1A C21A 2.509(6) . ?
Zr1A C18A 2.523(6) . ?
Zr1A C17A 2.529(6) . ?
Zr1A C19A 2.532(6) . ?
Zr1A C20A 2.550(6) . ?
Zr1A C10A 2.599(5) . ?
Zr1A C11A 2.624(5) . ?
F1A C2A 1.358(7) . ?
F2A C3A 1.368(7) . ?
F3A C4A 1.342(7) . ?
F4A C5A 1.344(7) . ?
F5A C6A 1.370(7) . ?
C1A C2A 1.376(8) . ?
C1A C6A 1.385(8) . ?
C2A C3A 1.377(9) . ?
C3A C4A 1.345(9) . ?
C4A C5A 1.398(9) . ?
C5A C6A 1.381(9) . ?
C7A C8A 1.432(8) . ?
C8A C9A 1.446(8) . ?
C8A C12A 1.449(8) . ?
C9A C10A 1.418(8) . ?
C9A C13A 1.515(8) . ?
C10A C11A 1.424(8) . ?
C10A C14A 1.507(8) . ?
C11A C12A 1.400(8) . ?
C11A C15A 1.491(8) . ?
C12A C16A 1.519(8) . ?
C17A C18A 1.420(8) . ?
C17A C21A 1.426(8) . ?
C17A C22A 1.519(8) . ?
C18A C19A 1.404(8) . ?
C18A C23A 1.494(8) . ?
C19A C20A 1.435(8) . ?
C19A C24A 1.512(8) . ?
C20A C21A 1.408(8) . ?
C20A C25A 1.498(8) . ?
C21A C26A 1.489(9) . ?
Zr1B C8B 2.269(6) . ?
Zr1B C1B 2.365(5) . ?
Zr1B C7B 2.384(5) . ?
Zr1B C9B 2.419(5) . ?
Zr1B C12B 2.425(5) . ?
Zr1B C21B 2.508(6) . ?
Zr1B C18B 2.516(6) . ?
Zr1B C20B 2.522(6) . ?
Zr1B C17B 2.523(6) . ?
Zr1B C19B 2.534(6) . ?
Zr1B C10B 2.599(5) . ?
Zr1B C11B 2.625(6) . ?
F1B C2B 1.357(7) . ?
F2B C3B 1.347(6) . ?
F3B C4B 1.344(6) . ?
F4B C5B 1.346(7) . ?
F5B C6B 1.371(6) . ?
C1B C6B 1.368(8) . ?
C1B C2B 1.372(8) . ?
C2B C3B 1.383(8) . ?
C3B C4B 1.373(8) . ?
C4B C5B 1.381(8) . ?
C5B C6B 1.372(8) . ?
C7B C8B 1.432(8) . ?
C8B C12B 1.440(8) . ?
C8B C9B 1.455(8) . ?
C9B C10B 1.421(8) . ?
C9B C13B 1.497(8) . ?
C10B C11B 1.393(8) . ?
C10B C14B 1.511(8) . ?
C11B C12B 1.413(8) . ?
C11B C15B 1.500(8) . ?
C12B C16B 1.512(8) . ?
C17B C21B 1.405(8) . ?
C17B C18B 1.427(8) . ?
C17B C22B 1.515(8) . ?
C18B C19B 1.420(8) . ?
C18B C23B 1.495(8) . ?
C19B C20B 1.428(8) . ?
C19B C24B 1.498(8) . ?
C20B C21B 1.406(8) . ?
C20B C25B 1.519(8) . ?
C21B C26B 1.511(8) . ?
